data_7150293
loop_
_publ_author_name
'Ley, Steven V.'
'Dixon, Darren J.'
'Guy, Richard T.'
'Rodr\'iguez, F\'elix'
'Sheppard, Tom D.'

_publ_section_title
;
 Michael, Michael-aldol and Michael-Michael reactions of enolate
 equivalents of butane-2,3-diacetal protected glycolic acid
 derivatives.
;
_journal_issue 22
_journal_name_full 'Organic &amp; biomolecular chemistry'
_journal_page_first 4095
_journal_page_last 4107
_journal_paper_doi 10.1039/b512410g
_journal_volume 3
_journal_year 2005
_chemical_formula_sum 'C20 H26 O8'
_chemical_formula_weight 394.41
_chemical_name_systematic
; 
? 
;
_space_group_IT_number 14
_symmetry_cell_setting monoclinic
_symmetry_space_group_name_Hall '-P 2ybc'
_symmetry_space_group_name_H-M 'P 1 21/c 1'
_atom_sites_solution_hydrogens geom
_atom_sites_solution_primary direct
_atom_sites_solution_secondary difmap
_audit_creation_method SHELXL
_cell_angle_alpha 90.00
_cell_angle_beta 116.445(2)
_cell_angle_gamma 90.00
_cell_formula_units_Z 4
_cell_length_a 9.8194(2)
_cell_length_b 20.3687(9)
_cell_length_c 10.7783(4)
_cell_measurement_reflns_used 9968
_cell_measurement_temperature 180(2)
_cell_measurement_theta_max 27.48
_cell_measurement_theta_min 1.00
_cell_volume 1930.18(12)
_computing_cell_refinement 'HKL Scalepack (Otwinowski & Minor 1997)'
_computing_data_collection 'Collect (Nonius BV, 1997-2000)'
_computing_data_reduction
;
HKL Denzo and Scalepack (Otwinowski & Minor 1997)
;
_computing_structure_refinement 'SHELXL-93 (Sheldrick, 1993)'
_computing_structure_solution teXsan
_diffrn_ambient_temperature 180(2)
_diffrn_detector_area_resol_mean 9
_diffrn_measurement_device '95mm CCD camera on \k-goniostat'
_diffrn_measurement_device_type KappaCCD
_diffrn_measurement_method CCD
_diffrn_radiation_monochromator 'horizonally mounted graphite crystal'
_diffrn_radiation_source 'fine-focus sealed tube'
_diffrn_radiation_type MoK\a
_diffrn_radiation_wavelength 0.71069
_diffrn_reflns_av_R_equivalents 0.0541
_diffrn_reflns_av_sigmaI/netI 0.0480
_diffrn_reflns_limit_h_max 12
_diffrn_reflns_limit_h_min 0
_diffrn_reflns_limit_k_max 26
_diffrn_reflns_limit_k_min -25
_diffrn_reflns_limit_l_max 12
_diffrn_reflns_limit_l_min -13
_diffrn_reflns_number 15205
_diffrn_reflns_theta_max 27.49
_diffrn_reflns_theta_min 2.00
_exptl_absorpt_coefficient_mu 0.105
_exptl_absorpt_correction_T_max 0.937
_exptl_absorpt_correction_T_min 1.105
_exptl_absorpt_correction_type multi-scan
_exptl_absorpt_process_details 'Sortav Blessing (1995) '
_exptl_crystal_colour colourless
_exptl_crystal_density_diffrn 1.357
_exptl_crystal_F_000 840
_exptl_crystal_size_max 0.20
_exptl_crystal_size_mid 0.18
_exptl_crystal_size_min 0.09
_refine_diff_density_max 0.489
_refine_diff_density_min -0.324
_refine_diff_density_rms 0.095
_refine_ls_extinction_method none
_refine_ls_goodness_of_fit_all 1.042
_refine_ls_goodness_of_fit_obs 1.098
_refine_ls_matrix_type full
_refine_ls_number_parameters 260
_refine_ls_number_reflns 4386
_refine_ls_number_restraints 0
_refine_ls_restrained_S_all 1.385
_refine_ls_restrained_S_obs 1.098
_refine_ls_R_factor_all 0.0758
_refine_ls_R_factor_obs 0.0472
_refine_ls_shift/esd_max 0.005
_refine_ls_shift/esd_mean 0.000
_refine_ls_structure_factor_coef Fsqd
_refine_ls_weighting_details 'w=1/[\s^2^(Fo^2^)+(0.0498P)^2^+0.6495P] where P=(Fo^2^+2Fc^2^)/3'
_refine_ls_weighting_scheme calc
_refine_ls_wR_factor_all 0.1615
_refine_ls_wR_factor_obs 0.1114
_reflns_number_observed 3380
_reflns_number_total 4394
_reflns_observed_criterion >2sigma(I)
_cod_data_source_file b512410g.txt
_cod_data_source_block sl0016
_cod_depositor_comments
;
The following automatic conversions were performed:
'_symmetry_cell_setting' value 'Monoclinic' changed to 'monoclinic'
according to '/home/saulius/struct/CIF-dictionaries/cif_core.dic'
dictionary named 'cif_core.dic' version 2.4.1 from
2010-06-29.

'_exptl_absorpt_correction_type' value 'multiscan' changed to
'multi-scan' according to
'/home/saulius/struct/CIF-dictionaries/cif_core.dic' dictionary named
'cif_core.dic' version 2.4.1 from 2010-06-29.

Automatic conversion script
Id: cif_fix_enum 1527 2010-12-29 10:47:43Z saulius 

The following automatic conversions were performed:

'_refine_ls_weighting_scheme' value 'calc
w=1/[\s^2^(Fo^2^)+(0.0498P)^2^+0.6495P] where P=(Fo^2^+2Fc^2^)/3' was
changed to 'calc'. New tag '_refine_ls_weighting_details' was
created. The value of the new tag was set to
'w=1/[\s^2^(Fo^2^)+(0.0498P)^2^+0.6495P] where P=(Fo^2^+2Fc^2^)/3'.

Automatic conversion script
Id: cif_fix_values 3143 2015-03-26 13:38:13Z robertas 
;
_cod_original_sg_symbol_H-M P2(1)/c
_cod_database_code 7150293

loop_
_symmetry_equiv_pos_as_xyz
'x, y, z'
'-x, y+1/2, -z+1/2'
'-x, -y, -z'
'x, -y-1/2, z-1/2'

loop_
_atom_site_aniso_label
_atom_site_aniso_U_11
_atom_site_aniso_U_22
_atom_site_aniso_U_33
_atom_site_aniso_U_23
_atom_site_aniso_U_13
_atom_site_aniso_U_12
O1 0.0494(7) 0.0457(8) 0.0313(6) 0.0141(5) 0.0237(5) 0.0060(6)
O2 0.0431(6) 0.0268(6) 0.0272(6) 0.0058(4) 0.0175(5) 0.0066(5)
O3 0.0288(5) 0.0284(6) 0.0236(5) 0.0060(4) 0.0159(4) 0.0056(4)
O4 0.0285(5) 0.0328(6) 0.0297(6) 0.0021(5) 0.0088(4) -0.0012(5)
O5 0.0342(6) 0.0317(6) 0.0281(6) -0.0007(5) 0.0103(5) 0.0004(5)
O6 0.0545(8) 0.0518(9) 0.0503(8) 0.0265(7) 0.0281(6) 0.0150(6)
O7 0.0347(6) 0.0465(8) 0.0325(6) 0.0086(5) 0.0124(5) 0.0054(5)
O8 0.0536(8) 0.0510(9) 0.0610(9) -0.0193(7) 0.0403(7) -0.0090(6)
C1 0.0284(8) 0.0300(8) 0.0231(7) 0.0021(6) 0.0105(6) -0.0017(6)
C2 0.0294(7) 0.0258(8) 0.0200(7) 0.0014(6) 0.0133(6) -0.0004(6)
C3 0.0251(7) 0.0307(8) 0.0246(7) 0.0026(6) 0.0126(6) 0.0032(6)
C4 0.0302(8) 0.0322(9) 0.0230(7) 0.0025(6) 0.0121(6) 0.0050(6)
C5 0.0339(8) 0.0420(10) 0.0306(8) 0.0060(7) 0.0199(7) 0.0045(7)
C6 0.0389(9) 0.0376(10) 0.0400(9) 0.0007(8) 0.0163(7) 0.0114(7)
C7 0.0406(9) 0.0366(10) 0.0405(10) 0.0002(8) 0.0161(8) -0.0084(7)
C8 0.0502(10) 0.0360(10) 0.0417(10) -0.0054(8) 0.0216(8) -0.0073(8)
C9 0.0302(7) 0.0266(8) 0.0231(7) 0.0015(6) 0.0155(6) 0.0010(6)
C10 0.0334(8) 0.0292(8) 0.0307(8) 0.0044(6) 0.0193(6) 0.0043(6)
C11 0.0404(9) 0.0400(10) 0.0324(8) 0.0082(7) 0.0233(7) 0.0092(7)
C12 0.0315(8) 0.0301(8) 0.0271(8) 0.0004(6) 0.0150(6) -0.0004(6)
C13 0.0323(8) 0.0412(10) 0.0318(8) 0.0024(7) 0.0156(7) -0.0014(7)
C14 0.0444(9) 0.0290(9) 0.0446(10) -0.0023(7) 0.0266(8) 0.0031(7)
C15 0.0529(10) 0.0291(9) 0.0373(9) -0.0086(7) 0.0239(8) 0.0056(7)
C16 0.0733(13) 0.0459(12) 0.0395(10) -0.0052(9) 0.0316(10) 0.0059(10)
C17 0.098(2) 0.0552(14) 0.0370(11) -0.0032(10) 0.0259(12) 0.0208(13)
C18 0.075(2) 0.0574(15) 0.0447(12) -0.0217(11) 0.0041(11) 0.0249(12)
C19 0.0540(12) 0.0501(13) 0.074(2) -0.0313(12) 0.0189(11) -0.0032(10)
C20 0.0561(12) 0.0331(10) 0.0525(11) -0.0108(9) 0.0241(9) -0.0039(8)

loop_
_atom_site_label
_atom_site_type_symbol
_atom_site_fract_x
_atom_site_fract_y
_atom_site_fract_z
_atom_site_U_iso_or_equiv
_atom_site_thermal_displace_type
_atom_site_occupancy
_atom_site_calc_flag
_atom_site_refinement_flags
_atom_site_disorder_group
O1 O 0.18294(14) -0.00588(6) 0.52423(12) 0.0400(3) Uani 1 d . .
O2 O 0.26119(13) -0.03580(5) 0.37146(11) 0.0317(3) Uani 1 d . .
O3 O 0.17155(11) 0.08507(5) 0.23461(10) 0.0254(2) Uani 1 d . .
O4 O 0.43290(12) 0.06908(6) 0.36059(11) 0.0319(3) Uani 1 d . .
O5 O 0.15168(12) -0.03890(6) 0.13161(11) 0.0326(3) Uani 1 d . .
O6 O -0.23642(15) 0.22294(7) 0.07945(14) 0.0504(4) Uani 1 d . .
O7 O -0.31294(13) 0.12460(6) 0.09853(12) 0.0388(3) Uani 1 d . .
O8 O -0.18577(15) 0.18955(7) 0.4010(2) 0.0497(4) Uani 1 d . .
H8 H -0.1894(25) 0.2194(11) 0.4647(24) 0.060 Uiso 1 d . .
C1 C 0.1981(2) 0.00832(8) 0.42290(15) 0.0275(3) Uani 1 d . .
C2 C 0.1526(2) 0.07572(7) 0.35708(14) 0.0242(3) Uani 1 d . .
H2 H 0.2165(2) 0.10907(7) 0.42678(14) 0.029 Uiso 1 calc R .
C3 C 0.3022(2) 0.05301(8) 0.23878(15) 0.0262(3) Uani 1 d . .
C4 C 0.2838(2) -0.02138(8) 0.24957(15) 0.0284(3) Uani 1 d . .
C5 C 0.3094(2) 0.07274(9) 0.1063(2) 0.0334(4) Uani 1 d . .
H5A H 0.3082(13) 0.12073(9) 0.0992(6) 0.050 Uiso 1 calc R .
H5B H 0.2214(7) 0.0546(5) 0.0265(2) 0.050 Uiso 1 calc R .
H5C H 0.4032(7) 0.0557(5) 0.1073(6) 0.050 Uiso 1 calc R .
C6 C 0.4229(2) -0.06056(9) 0.2686(2) 0.0393(4) Uani 1 d . .
H6A H 0.4121(7) -0.1059(2) 0.2933(13) 0.059 Uiso 1 calc R .
H6B H 0.5137(2) -0.0409(4) 0.3428(9) 0.059 Uiso 1 calc R .
H6C H 0.4328(8) -0.0602(5) 0.1821(4) 0.059 Uiso 1 calc R .
C7 C 0.4798(2) 0.13636(9) 0.3746(2) 0.0400(4) Uani 1 d . .
H7A H 0.5596(10) 0.1440(2) 0.4688(4) 0.060 Uiso 1 calc R .
H7B H 0.3926(4) 0.16481(9) 0.3570(13) 0.060 Uiso 1 calc R .
H7C H 0.5193(13) 0.1463(2) 0.3077(9) 0.060 Uiso 1 calc R .
C8 C 0.1106(2) -0.10682(9) 0.1196(2) 0.0422(4) Uani 1 d . .
H8B H 0.0166(8) -0.11372(14) 0.0344(7) 0.063 Uiso 1 calc R .
H8C H 0.0948(14) -0.1200(2) 0.1997(7) 0.063 Uiso 1 calc R .
H8D H 0.1924(7) -0.13330(10) 0.1165(13) 0.063 Uiso 1 calc R .
C9 C -0.0143(2) 0.08975(7) 0.32079(15) 0.0253(3) Uani 1 d . .
H9 H -0.0264(2) 0.08480(7) 0.40763(15) 0.030 Uiso 1 calc R .
C10 C -0.0557(2) 0.16151(8) 0.2703(2) 0.0292(3) Uani 1 d . .
H10 H 0.0252(2) 0.17783(8) 0.2457(2) 0.035 Uiso 1 calc R .
C11 C -0.2074(2) 0.17159(9) 0.1433(2) 0.0349(4) Uani 1 d . .
C12 C -0.1211(2) 0.04087(8) 0.2155(2) 0.0288(3) Uani 1 d . .
H12A H -0.1005(2) 0.03915(8) 0.1336(2) 0.035 Uiso 1 calc R .
H12B H -0.1048(2) -0.00354(8) 0.2570(2) 0.035 Uiso 1 calc R .
C13 C -0.2821(2) 0.06237(9) 0.1726(2) 0.0346(4) Uani 1 d . .
H13A H -0.3529(2) 0.02846(9) 0.1123(2) 0.042 Uiso 1 calc R .
H13B H -0.2995(2) 0.06717(9) 0.2559(2) 0.042 Uiso 1 calc R .
C14 C -0.0565(2) 0.20784(9) 0.3837(2) 0.0368(4) Uani 1 d . .
H14 H -0.0702(2) 0.25398(9) 0.3485(2) 0.044 Uiso 1 calc R .
C15 C 0.0904(2) 0.20375(8) 0.5163(2) 0.0384(4) Uani 1 d . .
C16 C 0.1024(3) 0.16650(10) 0.6283(2) 0.0505(5) Uani 1 d . .
H16 H 0.0155(3) 0.14468(10) 0.6253(2) 0.061 Uiso 1 calc R .
C17 C 0.2410(3) 0.16108(12) 0.7446(2) 0.0650(7) Uani 1 d . .
H17 H 0.2488(3) 0.13526(12) 0.8209(2) 0.078 Uiso 1 calc R .
C18 C 0.3671(3) 0.19260(12) 0.7507(2) 0.0675(7) Uani 1 d . .
H18 H 0.4614(3) 0.18906(12) 0.8315(2) 0.081 Uiso 1 calc R .
C19 C 0.3572(3) 0.22964(11) 0.6392(3) 0.0628(6) Uani 1 d . .
H19 H 0.4447(3) 0.25109(11) 0.6427(3) 0.075 Uiso 1 calc R .
C20 C 0.2188(2) 0.23522(9) 0.5224(2) 0.0473(5) Uani 1 d . .
H20 H 0.2116(2) 0.26075(9) 0.4459(2) 0.057 Uiso 1 calc R .

loop_
_atom_type_symbol
_atom_type_description
_atom_type_scat_dispersion_real
_atom_type_scat_dispersion_imag
_atom_type_scat_source
C C 0.0033 0.0016 'International Tables Vol C Tables 4.2.6.8 and 6.1.1.4'
H H 0.0000 0.0000 'International Tables Vol C Tables 4.2.6.8 and 6.1.1.4'
O O 0.0106 0.0060 'International Tables Vol C Tables 4.2.6.8 and 6.1.1.4'

loop_
_geom_angle_atom_site_label_1
_geom_angle_atom_site_label_2
_geom_angle_atom_site_label_3
_geom_angle
_geom_angle_site_symmetry_1
_geom_angle_site_symmetry_3
_geom_angle_publ_flag
C1 O2 C4 121.38(12) . . ?
C3 O3 C2 113.41(10) . . ?
C3 O4 C7 115.99(12) . . ?
C4 O5 C8 116.02(12) . . ?
C11 O7 C13 119.22(12) . . ?
O1 C1 O2 118.72(14) . . ?
O1 C1 C2 120.83(14) . . ?
O2 C1 C2 120.40(13) . . ?
O3 C2 C1 114.89(12) . . ?
O3 C2 C9 107.72(11) . . ?
C1 C2 C9 110.29(12) . . ?
O4 C3 O3 110.97(12) . . ?
O4 C3 C5 114.35(12) . . ?
O3 C3 C5 105.57(11) . . ?
O4 C3 C4 104.37(12) . . ?
O3 C3 C4 108.67(12) . . ?
C5 C3 C4 112.92(13) . . ?
O5 C4 O2 108.43(12) . . ?
O5 C4 C6 113.82(13) . . ?
O2 C4 C6 105.19(12) . . ?
O5 C4 C3 105.99(12) . . ?
O2 C4 C3 109.73(12) . . ?
C6 C4 C3 113.60(13) . . ?
C12 C9 C2 111.81(12) . . ?
C12 C9 C10 111.64(12) . . ?
C2 C9 C10 110.44(12) . . ?
C11 C10 C14 106.32(13) . . ?
C11 C10 C9 116.21(13) . . ?
C14 C10 C9 112.98(13) . . ?
O6 C11 O7 117.7(2) . . ?
O6 C11 C10 121.0(2) . . ?
O7 C11 C10 121.34(14) . . ?
C13 C12 C9 108.65(13) . . ?
O7 C13 C12 110.83(13) . . ?
O8 C14 C15 113.34(15) . . ?
O8 C14 C10 105.33(13) . . ?
C15 C14 C10 111.95(13) . . ?
C16 C15 C20 119.2(2) . . ?
C16 C15 C14 121.8(2) . . ?
C20 C15 C14 118.9(2) . . ?
C17 C16 C15 120.0(2) . . ?
C18 C17 C16 120.6(2) . . ?
C17 C18 C19 120.1(2) . . ?
C18 C19 C20 119.6(2) . . ?
C19 C20 C15 120.5(2) . . ?

loop_
_geom_bond_atom_site_label_1
_geom_bond_atom_site_label_2
_geom_bond_distance
_geom_bond_site_symmetry_2
_geom_bond_publ_flag
O1 C1 1.202(2) . ?
O2 C1 1.343(2) . ?
O2 C4 1.456(2) . ?
O3 C3 1.423(2) . ?
O3 C2 1.426(2) . ?
O4 C3 1.406(2) . ?
O4 C7 1.432(2) . ?
O5 C4 1.399(2) . ?
O5 C8 1.431(2) . ?
O6 C11 1.214(2) . ?
O7 C11 1.333(2) . ?
O7 C13 1.456(2) . ?
O8 C14 1.412(2) . ?
C1 C2 1.518(2) . ?
C2 C9 1.532(2) . ?
C3 C5 1.515(2) . ?
C3 C4 1.537(2) . ?
C4 C6 1.515(2) . ?
C9 C12 1.523(2) . ?
C9 C10 1.550(2) . ?
C10 C11 1.523(2) . ?
C10 C14 1.548(2) . ?
C12 C13 1.502(2) . ?
C14 C15 1.514(3) . ?
C15 C16 1.387(3) . ?
C15 C20 1.389(3) . ?
C16 C17 1.384(3) . ?
C17 C18 1.370(4) . ?
C18 C19 1.386(4) . ?
C19 C20 1.386(3) . ?
